data_7239279
loop_
_publ_author_name
'Vanveller, Brett'
'Aronoff, Matthew R.'
'Raines, Ronald T.'

_publ_section_title
;
 A Divalent Protecting Group for Benzoxaboroles.
;
_journal_issue 3
_journal_name_full 'RSC advances'
_journal_page_first 21331
_journal_page_last 21334
_journal_paper_doi 10.1039/C3RA44385J
_journal_volume 44
_journal_year 2013
_chemical_formula_moiety 'C20 H21 B N2 O'
_chemical_formula_sum 'C20 H21 B N2 O'
_chemical_formula_weight 316.20
_space_group_IT_number 61
_space_group_name_Hall '-P 2ac 2ab'
_space_group_name_H-M_alt 'P b c a'
_symmetry_cell_setting orthorhombic
_symmetry_Int_Tables_number 61
_symmetry_space_group_name_Hall '-P 2ac 2ab'
_symmetry_space_group_name_H-M 'P b c a'
_atom_sites_solution_hydrogens geom
_atom_sites_solution_primary direct
_atom_sites_solution_secondary difmap
_cell_angle_alpha 90.00
_cell_angle_beta 90.00
_cell_angle_gamma 90.00
_cell_formula_units_Z 8
_cell_length_a 7.628(7)
_cell_length_b 19.796(18)
_cell_length_c 21.50(2)
_cell_measurement_reflns_used 4124
_cell_measurement_temperature 100(1)
_cell_measurement_theta_max 30.32
_cell_measurement_theta_min 2.26
_cell_volume 3247(5)
_computing_cell_refinement 'SAINT Ver. 7.68A (Bruker-AXS, 2007)'
_computing_data_collection 'APEX2 Ver. 2010.11-3 (Bruker-AXS, 2010)'
_computing_data_reduction 'SAINT Ver. 7.68A'
_computing_molecular_graphics SHELXTL
_computing_publication_material SHELXTL
_computing_structure_refinement 'SHELXTL, OLEX2 (Dolomanov et al., 2009)'
_computing_structure_solution 'SHELXTL (Sheldrick, 2008)'
_diffrn_ambient_temperature 100(1)
_diffrn_measured_fraction_theta_full 0.984
_diffrn_measured_fraction_theta_max 0.986
_diffrn_measurement_device_type 'Bruker SMART APEX2 area detector'
_diffrn_measurement_method '0.50\% \w and 0.5\% \f scans'
_diffrn_radiation_monochromator 'mirror optics'
_diffrn_radiation_source 'fine-focus sealed tube'
_diffrn_radiation_type 'Mo K\a'
_diffrn_radiation_wavelength 0.71073
_diffrn_reflns_av_R_equivalents 0.0430
_diffrn_reflns_av_sigmaI/netI 0.0366
_diffrn_reflns_limit_h_max 9
_diffrn_reflns_limit_h_min -11
_diffrn_reflns_limit_k_max 28
_diffrn_reflns_limit_k_min -28
_diffrn_reflns_limit_l_max 30
_diffrn_reflns_limit_l_min -30
_diffrn_reflns_number 23644
_diffrn_reflns_theta_full 25.00
_diffrn_reflns_theta_max 31.04
_diffrn_reflns_theta_min 1.89
_exptl_absorpt_coefficient_mu 0.079
_exptl_absorpt_correction_T_max 0.9906
_exptl_absorpt_correction_T_min 0.9797
_exptl_absorpt_correction_type analytical
_exptl_absorpt_process_details
;
SADABS  (Bruker-AXS, 2007)
;
_exptl_crystal_colour orange
_exptl_crystal_density_diffrn 1.294
_exptl_crystal_density_method 'not measured'
_exptl_crystal_description block
_exptl_crystal_F_000 1344
_exptl_crystal_size_max 0.26
_exptl_crystal_size_mid 0.14
_exptl_crystal_size_min 0.12
_refine_diff_density_max 0.291
_refine_diff_density_min -0.267
_refine_diff_density_rms 0.046
_refine_ls_extinction_method none
_refine_ls_goodness_of_fit_ref 1.054
_refine_ls_hydrogen_treatment constr
_refine_ls_matrix_type full
_refine_ls_number_parameters 280
_refine_ls_number_reflns 5120
_refine_ls_number_restraints 0
_refine_ls_restrained_S_all 1.054
_refine_ls_R_factor_all 0.0748
_refine_ls_R_factor_gt 0.0495
_refine_ls_shift/su_max 0.001
_refine_ls_shift/su_mean 0.000
_refine_ls_structure_factor_coef Fsqd
_refine_ls_weighting_details 'calc w=1/[\s^2^(Fo^2^)+(0.0480P)^2^+1.0940P] where P=(Fo^2^+2Fc^2^)/3'
_refine_ls_weighting_scheme calc
_refine_ls_wR_factor_gt 0.1127
_refine_ls_wR_factor_ref 0.1272
_reflns_number_gt 3704
_reflns_number_total 5120
_reflns_threshold_expression I>2\s(I)
_cod_data_source_file c3ra44385j.txt
_cod_data_source_block raines61
_cod_depositor_comments
;
The following automatic conversions were performed:

data item '_symmetry_cell_setting' value 'Orthorhombic' was changed
to 'orthorhombic' in accordance with the
/home/saulius/struct/COD-crude-data/automatic-downloads/DataCite-retrospective/RSC/depositions/lib/dictionaries/cif_core.dic
dictionary named 'cif_core.dic' version 2.4.2 last updated on
2011-04-26.

Automatic conversion script
Id: cif_fix_values 6909 2019-04-08 15:41:33Z antanas 

The following automatic conversions were performed:

data name '_iucr_refine_instruction_details' was replaced with
'_iucr_refine_instructions_details' as specified in the replacement
file 'data/replacement-values/replacement_tags.lst'.

Automatic conversion script
Id: cif_correct_tags 9268 2022-04-12 08:56:07Z antanas 
;
_cod_original_sg_symbol_Hall '-P 2ac 2ab  '
_cod_original_sg_symbol_H-M 'P b c a     '
_cod_database_code 7239279

loop_
_symmetry_equiv_pos_as_xyz
'x, y, z'
'-x+1/2, -y, z+1/2'
'-x, y+1/2, -z+1/2'
'x+1/2, -y+1/2, -z'
'-x, -y, -z'
'x-1/2, y, -z-1/2'
'x, -y-1/2, z-1/2'
'-x-1/2, y-1/2, z'

loop_
_atom_site_label
_atom_site_type_symbol
_atom_site_fract_x
_atom_site_fract_y
_atom_site_fract_z
_atom_site_U_iso_or_equiv
_atom_site_adp_type
_atom_site_occupancy
_atom_site_symmetry_multiplicity
_atom_site_calc_flag
_atom_site_refinement_flags
_atom_site_disorder_assembly
_atom_site_disorder_group
C1 C 0.12260(18) 1.05194(7) 0.86070(7) 0.0310(3) Uani 1 1 d . . .
H1AA H 0.0957 1.0915 0.8872 0.037 Uiso 0.50 1 calc PR A 1
H1AB H 0.0523 1.0551 0.8221 0.037 Uiso 0.50 1 calc PR A 1
H1BC H 0.1012 1.0803 0.8979 0.037 Uiso 0.50 1 calc PR A 2
H1BD H 0.0552 1.0707 0.8254 0.037 Uiso 0.50 1 calc PR A 2
C2 C 0.31430(15) 1.04980(6) 0.84562(5) 0.0200(2) Uani 1 1 d . . .
C3 C 0.41533(17) 1.10164(6) 0.82085(6) 0.0227(2) Uani 1 1 d . . .
H3 H 0.3652 1.1446 0.8123 0.027 Uiso 1 1 calc R B .
C4 C 0.59075(17) 1.08931(6) 0.80894(6) 0.0272(3) Uani 1 1 d . . .
H4 H 0.6621 1.1240 0.7918 0.033 Uiso 1 1 calc R . .
C5 C 0.66283(17) 1.02647(7) 0.82190(7) 0.0310(3) Uani 1 1 d . . .
H5 H 0.7830 1.0183 0.8131 0.037 Uiso 1 1 calc R B .
C6 C 0.56102(16) 0.97542(6) 0.84762(6) 0.0234(2) Uani 1 1 d . . .
H6 H 0.6123 0.9329 0.8571 0.028 Uiso 1 1 calc R . .
C7 C 0.38417(15) 0.98648(6) 0.85955(5) 0.0178(2) Uani 1 1 d . . .
C8 C 0.32247(16) 0.82455(6) 0.85821(6) 0.0217(2) Uani 1 1 d . . .
C9 C 0.3537(2) 0.77512(7) 0.81430(6) 0.0324(3) Uani 1 1 d . . .
H9 H 0.2817 0.7726 0.7783 0.039 Uiso 1 1 calc R . .
C10 C 0.4904(2) 0.72850(7) 0.82221(7) 0.0369(3) Uani 1 1 d . . .
H10 H 0.5102 0.6951 0.7913 0.044 Uiso 1 1 calc R B .
C11 C 0.5950(2) 0.73030(7) 0.87327(7) 0.0329(3) Uani 1 1 d . . .
H11 H 0.6892 0.6992 0.8772 0.039 Uiso 1 1 calc R . .
C12 C 0.56435(17) 0.77824(6) 0.92060(6) 0.0239(2) Uani 1 1 d . . .
C13 C 0.66789(19) 0.77917(7) 0.97530(7) 0.0325(3) Uani 1 1 d . . .
H13 H 0.7637 0.7488 0.9793 0.039 Uiso 1 1 calc R . .
C14 C 0.63133(19) 0.82305(8) 1.02214(7) 0.0347(3) Uani 1 1 d . . .
H14 H 0.7003 0.8223 1.0589 0.042 Uiso 1 1 calc R B .
C15 C 0.49357(18) 0.86922(7) 1.01692(6) 0.0282(3) Uani 1 1 d . . .
H15 H 0.4687 0.8990 1.0504 0.034 Uiso 1 1 calc R . .
C16 C 0.39357(16) 0.87200(6) 0.96365(5) 0.0200(2) Uani 1 1 d . . .
C17 C 0.42569(16) 0.82568(5) 0.91383(5) 0.0193(2) Uani 1 1 d . . .
C18 C 0.1277(5) 0.89443(19) 0.79198(18) 0.0304(7) Uani 0.50 1 d P B 1
H18A H 0.2323 0.9088 0.7691 0.046 Uiso 0.50 1 calc PR B 1
H18B H 0.0423 0.9314 0.7927 0.046 Uiso 0.50 1 calc PR B 1
H18C H 0.0757 0.8550 0.7714 0.046 Uiso 0.50 1 calc PR B 1
O1 O 0.0842(7) 0.9917(2) 0.89250(17) 0.0268(8) Uani 0.50 1 d P B 1
N1 N 0.1782(17) 0.8760(7) 0.8580(4) 0.0227(13) Uani 0.50 1 d P B 1
N2 N 0.2743(9) 0.9200(5) 0.9602(4) 0.0229(12) Uani 0.50 1 d P B 1
B1 B 0.231(3) 0.9456(10) 0.8937(5) 0.0217(14) Uani 0.50 1 d P B 1
C19 C 0.0165(3) 0.84624(14) 0.88797(15) 0.0320(6) Uani 0.50 1 d P B 1
H19A H -0.0229 0.8071 0.8639 0.048 Uiso 0.50 1 calc PR B 1
H19B H -0.0767 0.8803 0.8890 0.048 Uiso 0.50 1 calc PR B 1
H19C H 0.0443 0.8321 0.9305 0.048 Uiso 0.50 1 calc PR B 1
C20 C 0.2458(11) 0.9678(4) 1.0121(2) 0.0323(12) Uani 0.50 1 d P B 1
H20A H 0.2042 0.9431 1.0487 0.048 Uiso 0.50 1 calc PR B 1
H20B H 0.1581 1.0015 0.9999 0.048 Uiso 0.50 1 calc PR B 1
H20C H 0.3563 0.9906 1.0221 0.048 Uiso 0.50 1 calc PR B 1
O1A O 0.0710(7) 0.9813(2) 0.87275(16) 0.0224(7) Uani 0.50 1 d P B 2
N1A N 0.2335(9) 0.9163(5) 0.9533(5) 0.0192(10) Uani 0.50 1 d P B 2
N2A N 0.2006(17) 0.8717(6) 0.8450(4) 0.0216(13) Uani 0.50 1 d P B 2
B1A B 0.222(3) 0.9390(9) 0.8796(5) 0.0217(14) Uani 0.50 1 d P B 2
C19A C 0.0713(3) 0.87666(12) 0.97037(12) 0.0239(5) Uani 0.50 1 d P B 2
H19D H 0.0685 0.8344 0.9466 0.036 Uiso 0.50 1 calc PR B 2
H19E H -0.0332 0.9035 0.9607 0.036 Uiso 0.50 1 calc PR B 2
H19F H 0.0733 0.8664 1.0149 0.036 Uiso 0.50 1 calc PR B 2
C20A C 0.0991(6) 0.86758(18) 0.7896(2) 0.0363(9) Uani 0.50 1 d P B 2
H20D H 0.1772 0.8679 0.7535 0.055 Uiso 0.50 1 calc PR B 2
H20E H 0.0195 0.9063 0.7874 0.055 Uiso 0.50 1 calc PR B 2
H20F H 0.0308 0.8257 0.7899 0.055 Uiso 0.50 1 calc PR B 2
C18A C 0.2407(9) 0.9763(3) 0.9931(2) 0.0235(9) Uani 0.50 1 d P B 2
H18D H 0.2286 0.9627 1.0367 0.035 Uiso 0.50 1 calc PR B 2
H18E H 0.1450 1.0070 0.9820 0.035 Uiso 0.50 1 calc PR B 2
H18F H 0.3533 0.9992 0.9872 0.035 Uiso 0.50 1 calc PR B 2

loop_
_atom_site_aniso_label
_atom_site_aniso_U_11
_atom_site_aniso_U_22
_atom_site_aniso_U_33
_atom_site_aniso_U_23
_atom_site_aniso_U_13
_atom_site_aniso_U_12
C1 0.0222(6) 0.0249(6) 0.0459(8) 0.0139(6) 0.0069(6) 0.0049(5)
C2 0.0196(5) 0.0202(5) 0.0201(5) -0.0001(4) -0.0011(4) -0.0007(4)
C3 0.0254(6) 0.0199(5) 0.0229(6) 0.0015(4) -0.0033(5) -0.0030(4)
C4 0.0237(6) 0.0273(6) 0.0306(7) 0.0036(5) -0.0003(5) -0.0078(5)
C5 0.0176(6) 0.0333(7) 0.0421(8) 0.0049(6) 0.0034(5) -0.0017(5)
C6 0.0189(5) 0.0232(5) 0.0281(6) 0.0006(5) -0.0004(5) 0.0006(4)
C7 0.0173(5) 0.0196(5) 0.0167(5) -0.0016(4) -0.0012(4) -0.0008(4)
C8 0.0220(6) 0.0197(5) 0.0235(6) 0.0032(4) 0.0002(5) -0.0043(4)
C9 0.0374(8) 0.0362(7) 0.0236(6) -0.0039(5) -0.0008(5) -0.0128(6)
C10 0.0452(9) 0.0281(7) 0.0374(8) -0.0133(6) 0.0128(7) -0.0062(6)
C11 0.0360(8) 0.0215(6) 0.0410(8) -0.0023(5) 0.0122(6) 0.0034(5)
C12 0.0249(6) 0.0191(5) 0.0276(6) 0.0032(4) 0.0035(5) 0.0019(4)
C13 0.0255(6) 0.0367(7) 0.0354(7) 0.0125(6) -0.0011(6) 0.0068(5)
C14 0.0293(7) 0.0496(9) 0.0252(6) 0.0067(6) -0.0067(5) -0.0020(6)
C15 0.0327(7) 0.0304(6) 0.0216(6) -0.0037(5) 0.0017(5) -0.0069(5)
C16 0.0216(5) 0.0178(5) 0.0207(5) 0.0033(4) 0.0036(4) 0.0000(4)
C17 0.0210(5) 0.0158(5) 0.0211(5) 0.0022(4) 0.0016(4) -0.0007(4)
C18 0.0307(16) 0.0312(18) 0.0294(15) 0.0045(16) -0.0055(12) -0.0075(15)
O1 0.0203(15) 0.0238(17) 0.036(2) 0.0072(14) 0.0093(16) 0.0041(11)
N1 0.023(2) 0.026(3) 0.019(3) 0.006(2) -0.004(2) -0.0032(17)
N2 0.027(3) 0.0274(17) 0.015(2) 0.0035(14) 0.002(2) 0.005(2)
B1 0.0177(17) 0.020(3) 0.028(5) 0.005(3) 0.003(3) 0.0025(17)
C19 0.0203(12) 0.0331(14) 0.0425(16) 0.0082(12) 0.0024(11) -0.0063(10)
C20 0.041(2) 0.034(2) 0.022(2) -0.0081(19) 0.012(2) 0.0057(17)
O1A 0.0163(10) 0.0171(14) 0.034(2) 0.0064(13) -0.0004(15) -0.0001(9)
N1A 0.018(3) 0.0173(15) 0.022(2) 0.0000(13) -0.0011(17) 0.0081(18)
N2A 0.029(4) 0.0161(14) 0.019(3) -0.001(2) -0.008(2) -0.0045(19)
B1A 0.0177(17) 0.020(3) 0.028(5) 0.005(3) 0.003(3) 0.0025(17)
C19A 0.0211(11) 0.0201(10) 0.0306(13) 0.0044(9) 0.0061(10) 0.0010(9)
C20A 0.039(2) 0.0273(18) 0.0422(18) -0.0028(17) -0.0256(16) 0.0036(15)
C18A 0.0278(16) 0.0222(16) 0.020(2) -0.0045(18) 0.0055(19) 0.0014(12)

loop_
_atom_type_symbol
_atom_type_description
_atom_type_scat_dispersion_real
_atom_type_scat_dispersion_imag
_atom_type_scat_source
C C 0.0033 0.0016 'International Tables Vol C Tables 4.2.6.8 and 6.1.1.4'
H H 0.0000 0.0000 'International Tables Vol C Tables 4.2.6.8 and 6.1.1.4'
B B 0.0013 0.0007 'International Tables Vol C Tables 4.2.6.8 and 6.1.1.4'
N N 0.0061 0.0033 'International Tables Vol C Tables 4.2.6.8 and 6.1.1.4'
O O 0.0106 0.0060 'International Tables Vol C Tables 4.2.6.8 and 6.1.1.4'

loop_
_geom_angle_atom_site_label_1
_geom_angle_atom_site_label_2
_geom_angle_atom_site_label_3
_geom_angle
_geom_angle_publ_flag
O1 C1 O1A 19.08(18) ?
O1 C1 C2 106.5(2) ?
O1A C1 C2 105.7(2) ?
O1 C1 H1AA 110.4 ?
O1A C1 H1AA 126.4 ?
C2 C1 H1AA 110.4 ?
O1 C1 H1AB 110.4 ?
O1A C1 H1AB 93.6 ?
C2 C1 H1AB 110.4 ?
H1AA C1 H1AB 108.6 ?
O1 C1 H1BC 93.1 ?
O1A C1 H1BC 110.6 ?
C2 C1 H1BC 110.6 ?
H1AA C1 H1BC 18.8 ?
H1AB C1 H1BC 123.4 ?
O1 C1 H1BD 125.7 ?
O1A C1 H1BD 110.6 ?
C2 C1 H1BD 110.6 ?
H1AA C1 H1BD 92.1 ?
H1AB C1 H1BD 18.4 ?
H1BC C1 H1BD 108.7 ?
C3 C2 C7 122.28(12) ?
C3 C2 C1 127.11(11) ?
C7 C2 C1 110.61(11) ?
C4 C3 C2 118.48(12) ?
C4 C3 H3 120.8 ?
C2 C3 H3 120.8 ?
C3 C4 C5 120.25(12) ?
C3 C4 H4 119.9 ?
C5 C4 H4 119.9 ?
C4 C5 C6 120.68(13) ?
C4 C5 H5 119.7 ?
C6 C5 H5 119.7 ?
C5 C6 C7 120.08(12) ?
C5 C6 H6 120.0 ?
C7 C6 H6 120.0 ?
C6 C7 C2 118.21(11) ?
C6 C7 B1 135.5(7) ?
C2 C7 B1 105.9(7) ?
C6 C7 B1A 134.5(7) ?
C2 C7 B1A 106.8(7) ?
B1 C7 B1A 12.1(7) ?
N2A C8 C9 117.8(4) ?
N2A C8 C17 122.9(4) ?
C9 C8 C17 119.17(13) ?
N2A C8 N1 12.2(6) ?
C9 C8 N1 127.3(5) ?
C17 C8 N1 113.3(4) ?
C8 C9 C10 120.76(13) ?
C8 C9 H9 119.6 ?
C10 C9 H9 119.6 ?
C11 C10 C9 121.18(13) ?
C11 C10 H10 119.4 ?
C9 C10 H10 119.4 ?
C10 C11 C12 120.22(14) ?
C10 C11 H11 119.9 ?
C12 C11 H11 119.9 ?
C11 C12 C13 120.99(13) ?
C11 C12 C17 119.58(13) ?
C13 C12 C17 119.42(12) ?
C14 C13 C12 120.60(13) ?
C14 C13 H13 119.7 ?
C12 C13 H13 119.7 ?
C13 C14 C15 120.86(13) ?
C13 C14 H14 119.6 ?
C15 C14 H14 119.6 ?
C16 C15 C14 120.64(12) ?
C16 C15 H15 119.7 ?
C14 C15 H15 119.7 ?
N2 C16 C15 117.3(4) ?
N2 C16 C17 122.6(4) ?
C15 C16 C17 120.13(12) ?
N2 C16 N1A 11.7(6) ?
C15 C16 N1A 126.2(4) ?
C17 C16 N1A 113.4(3) ?
C12 C17 C16 118.28(11) ?
C12 C17 C8 118.96(11) ?
C16 C17 C8 122.74(12) ?
C1 O1 B1 112.5(9) yes
C8 N1 C19 109.5(9) ?
C8 N1 C18 110.7(5) ?
C19 N1 C18 106.6(9) ?
C8 N1 B1 113.0(11) ?
C19 N1 B1 109.4(8) ?
C18 N1 B1 107.5(10) ?
C16 N2 C20 121.3(6) ?
C16 N2 B1 115.7(10) ?
C20 N2 B1 117.1(9) ?
O1 B1 N2 112.7(10) ?
O1 B1 C7 103.8(12) ?
N2 B1 C7 115.7(11) ?
O1 B1 N1 109.4(11) ?
N2 B1 N1 102.1(13) ?
C7 B1 N1 113.2(9) ?
B1A O1A C1 110.9(8) yes
C18A N1A C19A 108.0(7) ?
C18A N1A C16 110.6(5) ?
C19A N1A C16 108.8(6) ?
C18A N1A B1A 110.1(8) ?
C19A N1A B1A 109.4(8) ?
C16 N1A B1A 109.9(9) ?
C8 N2A C20A 120.7(7) ?
C8 N2A B1A 115.2(11) ?
C20A N2A B1A 121.0(11) ?
O1A B1A N2A 111.8(11) ?
O1A B1A C7 104.4(12) ?
N2A B1A C7 117.4(11) ?
O1A B1A N1A 107.4(10) ?
N2A B1A N1A 103.6(13) ?
C7 B1A N1A 112.1(8) ?
N1A C19A H19D 109.5 ?
N1A C19A H19E 109.5 ?
H19D C19A H19E 109.5 ?
N1A C19A H19F 109.5 ?
H19D C19A H19F 109.5 ?
H19E C19A H19F 109.5 ?
N2A C20A H20D 109.5 ?
N2A C20A H20E 109.5 ?
H20D C20A H20E 109.5 ?
N2A C20A H20F 109.5 ?
H20D C20A H20F 109.5 ?
H20E C20A H20F 109.5 ?
N1A C18A H18D 109.5 ?
N1A C18A H18E 109.5 ?
H18D C18A H18E 109.5 ?
N1A C18A H18F 109.5 ?
H18D C18A H18F 109.5 ?
H18E C18A H18F 109.5 ?

loop_
_geom_bond_atom_site_label_1
_geom_bond_atom_site_label_2
_geom_bond_distance
_geom_bond_publ_flag
C1 O1 1.405(5) yes
C1 O1A 1.475(5) yes
C1 C2 1.498(2) ?
C1 H1AA 0.9900 ?
C1 H1AB 0.9900 ?
C1 H1BC 0.9900 ?
C1 H1BD 0.9900 ?
C2 C3 1.3895(18) ?
C2 C7 1.3946(19) ?
C3 C4 1.384(2) ?
C3 H3 0.9500 ?
C4 C5 1.388(2) ?
C4 H4 0.9500 ?
C5 C6 1.3893(19) ?
C5 H5 0.9500 ?
C6 C7 1.391(2) ?
C6 H6 0.9500 ?
C7 B1 1.60(2) ?
C7 B1A 1.61(2) ?
C8 N2A 1.348(14) ?
C8 C9 1.380(2) ?
C8 C17 1.4320(19) ?
C8 N1 1.500(13) ?
C9 C10 1.403(2) ?
C9 H9 0.9500 ?
C10 C11 1.358(2) ?
C10 H10 0.9500 ?
C11 C12 1.411(2) ?
C11 H11 0.9500 ?
C12 C13 1.417(2) ?
C12 C17 1.4219(19) ?
C13 C14 1.359(2) ?
C13 H13 0.9500 ?
C14 C15 1.397(2) ?
C14 H14 0.9500 ?
C15 C16 1.377(2) ?
C15 H15 0.9500 ?
C16 N2 1.318(10) ?
C16 C17 1.4312(19) ?
C16 N1A 1.520(8) ?
C18 N1 1.515(12) ?
C18 H18A 0.9800 ?
C18 H18B 0.9800 ?
C18 H18C 0.9800 ?
O1 B1 1.45(2) yes
N1 C19 1.511(12) ?
N1 B1 1.629(19) ?
N2 C20 1.480(12) ?
N2 B1 1.552(17) ?
C19 H19A 0.9800 ?
C19 H19B 0.9800 ?
C19 H19C 0.9800 ?
C20 H20A 0.9800 ?
C20 H20B 0.9800 ?
C20 H20C 0.9800 ?
O1A B1A 1.43(2) yes
N1A C18A 1.464(11) ?
N1A C19A 1.511(9) ?
N1A B1A 1.649(17) ?
N2A C20A 1.423(13) ?
N2A B1A 1.533(18) ?
C19A H19D 0.9800 ?
C19A H19E 0.9800 ?
C19A H19F 0.9800 ?
C20A H20D 0.9800 ?
C20A H20E 0.9800 ?
C20A H20F 0.9800 ?
C18A H18D 0.9800 ?
C18A H18E 0.9800 ?
C18A H18F 0.9800 ?

loop_
_geom_torsion_atom_site_label_1
_geom_torsion_atom_site_label_2
_geom_torsion_atom_site_label_3
_geom_torsion_atom_site_label_4
_geom_torsion
O1 C1 C2 C3 -171.94(17)
O1A C1 C2 C3 168.20(17)
O1 C1 C2 C7 8.4(2)
O1A C1 C2 C7 -11.41(19)
C7 C2 C3 C4 0.88(18)
C1 C2 C3 C4 -178.69(13)
C2 C3 C4 C5 -0.27(19)
C3 C4 C5 C6 -0.8(2)
C4 C5 C6 C7 1.3(2)
C5 C6 C7 C2 -0.66(18)
C5 C6 C7 B1 -172.6(5)
C5 C6 C7 B1A 170.3(5)
C3 C2 C7 C6 -0.42(17)
C1 C2 C7 C6 179.22(11)
C3 C2 C7 B1 173.7(4)
C1 C2 C7 B1 -6.6(4)
C3 C2 C7 B1A -173.7(4)
C1 C2 C7 B1A 6.0(4)
N2A C8 C9 C10 173.6(5)
C17 C8 C9 C10 -3.26(19)
N1 C8 C9 C10 -177.3(6)
C8 C9 C10 C11 0.5(2)
C9 C10 C11 C12 1.9(2)
C10 C11 C12 C13 177.55(13)
C10 C11 C12 C17 -1.4(2)
C11 C12 C13 C14 -176.33(13)
C17 C12 C13 C14 2.6(2)
C12 C13 C14 C15 -1.5(2)
C13 C14 C15 C16 -1.1(2)
C14 C15 C16 N2 -175.2(5)
C14 C15 C16 C17 2.38(19)
C14 C15 C16 N1A 175.9(5)
C11 C12 C17 C16 177.66(11)
C13 C12 C17 C16 -1.33(17)
C11 C12 C17 C8 -1.36(17)
C13 C12 C17 C8 179.65(12)
N2 C16 C17 C12 176.3(5)
C15 C16 C17 C12 -1.14(17)
N1A C16 C17 C12 -175.4(4)
N2 C16 C17 C8 -4.8(5)
C15 C16 C17 C8 177.84(11)
N1A C16 C17 C8 3.6(4)
N2A C8 C17 C12 -173.0(6)
C9 C8 C17 C12 3.66(17)
N1 C8 C17 C12 178.5(5)
N2A C8 C17 C16 8.0(6)
C9 C8 C17 C16 -175.31(11)
N1 C8 C17 C16 -0.5(5)
O1A C1 O1 B1 83.7(13)
C2 C1 O1 B1 -6.7(5)
N2A C8 N1 C19 128(5)
C9 C8 N1 C19 86.5(6)
C17 C8 N1 C19 -87.8(7)
N2A C8 N1 C18 11(4)
C9 C8 N1 C18 -30.7(11)
C17 C8 N1 C18 155.0(6)
N2A C8 N1 B1 -110(5)
C9 C8 N1 B1 -151.3(7)
C17 C8 N1 B1 34.3(10)
C15 C16 N2 C20 -1.6(9)
C17 C16 N2 C20 -179.1(5)
N1A C16 N2 C20 140(5)
C15 C16 N2 B1 150.6(8)
C17 C16 N2 B1 -26.9(11)
N1A C16 N2 B1 -68(4)
C1 O1 B1 N2 128.8(10)
C1 O1 B1 C7 2.7(7)
C1 O1 B1 N1 -118.3(10)
C16 N2 B1 O1 172.5(9)
C20 N2 B1 O1 -34.1(15)
C16 N2 B1 C7 -68.2(13)
C20 N2 B1 C7 85.2(13)
C16 N2 B1 N1 55.2(13)
C20 N2 B1 N1 -151.4(9)
C6 C7 B1 O1 175.2(2)
C2 C7 B1 O1 2.6(6)
B1A C7 B1 O1 -93(7)
C6 C7 B1 N2 51.1(13)
C2 C7 B1 N2 -121.5(11)
B1A C7 B1 N2 143(8)
C6 C7 B1 N1 -66.3(12)
C2 C7 B1 N1 121.1(11)
B1A C7 B1 N1 25(6)
C8 N1 B1 O1 -178.8(8)
C19 N1 B1 O1 -56.6(14)
C18 N1 B1 O1 58.8(12)
C8 N1 B1 N2 -59.1(12)
C19 N1 B1 N2 63.1(13)
C18 N1 B1 N2 178.5(9)
C8 N1 B1 C7 66.0(13)
C19 N1 B1 C7 -171.8(9)
C18 N1 B1 C7 -56.4(14)
O1 C1 O1A B1A -82.5(13)
C2 C1 O1A B1A 12.7(5)
N2 C16 N1A C18A -18(4)
C15 C16 N1A C18A 25.5(9)
C17 C16 N1A C18A -160.7(5)
N2 C16 N1A C19A -136(4)
C15 C16 N1A C19A -93.0(5)
C17 C16 N1A C19A 80.8(6)
N2 C16 N1A B1A 104(4)
C15 C16 N1A B1A 147.2(7)
C17 C16 N1A B1A -39.0(8)
C9 C8 N2A C20A 4.5(11)
C17 C8 N2A C20A -178.8(5)
N1 C8 N2A C20A -139(6)
C9 C8 N2A B1A -155.7(8)
C17 C8 N2A B1A 21.1(12)
N1 C8 N2A B1A 61(5)
C1 O1A B1A N2A -137.0(10)
C1 O1A B1A C7 -9.1(6)
C1 O1A B1A N1A 110.1(10)
C8 N2A B1A O1A -168.6(9)
C20A N2A B1A O1A 31.3(16)
C8 N2A B1A C7 70.8(13)
C20A N2A B1A C7 -89.3(14)
C8 N2A B1A N1A -53.3(13)
C20A N2A B1A N1A 146.6(9)
C6 C7 B1A O1A -169.8(3)
C2 C7 B1A O1A 1.8(6)
B1 C7 B1A O1A 90(7)
C6 C7 B1A N2A -45.5(14)
C2 C7 B1A N2A 126.2(12)
B1 C7 B1A N2A -146(8)
C6 C7 B1A N1A 74.2(10)
C2 C7 B1A N1A -114.1(10)
B1 C7 B1A N1A -26(6)
C18A N1A B1A O1A -57.1(12)
C19A N1A B1A O1A 61.4(12)
C16 N1A B1A O1A -179.2(8)
C18A N1A B1A N2A -175.5(9)
C19A N1A B1A N2A -57.0(13)
C16 N1A B1A N2A 62.5(12)
C18A N1A B1A C7 57.0(13)
C19A N1A B1A C7 175.5(8)
C16 N1A B1A C7 -65.1(12)
